data_7703926
loop_
_publ_author_name
'Aguirre Quintana, Luis M.'
'Jiang, Ningxin'
'Bacsa, John'
'La Pierre, Henry S.'

_publ_section_title
;
 Coinage metal tris(dialkylamido)imidophosphorane complexes as
 transmetallation reagents for cerium complexes.
;
_journal_issue 17
_journal_name_full 'Dalton transactions (Cambridge, England : 2003)'
_journal_page_first 5420
_journal_page_last 5423
_journal_paper_doi 10.1039/d0dt00842g
_journal_volume 49
_journal_year 2020
_chemical_formula_moiety 'C45 H90 Ce N12 P3'
_chemical_formula_sum 'C45 H90 Ce N12 P3'
_chemical_formula_weight 1032.31
_chemical_name_systematic Ce2(Pipen)6
_space_group_crystal_system triclinic
_space_group_IT_number 2
_space_group_name_Hall '-P 1'
_space_group_name_H-M_alt 'P -1'
_atom_sites_solution_hydrogens geom
_atom_sites_solution_primary dual
_audit_creation_date 2020-02-26
_audit_creation_method
;
Olex2 1.2-alpha
(compiled 2017.06.07 svn.r3419 for OlexSys, GUI svn.r5353)
;
_audit_update_record
;
2020-02-27 deposited with the CCDC.	2020-04-01 downloaded from the CCDC.
;
_cell_angle_alpha 88.104(5)
_cell_angle_beta 70.874(7)
_cell_angle_gamma 62.002(6)
_cell_formula_units_Z 2
_cell_length_a 13.827(2)
_cell_length_b 14.5142(18)
_cell_length_c 16.6474(19)
_cell_measurement_reflns_used 9219
_cell_measurement_temperature 100
_cell_measurement_theta_max 28.450
_cell_measurement_theta_min 2.780
_cell_volume 2757.7(7)
_computing_cell_refinement 'SAINT V8.38A (?, 2016)'
_computing_data_reduction 'SAINT V8.38A (?, 2016)'
_computing_molecular_graphics 'Olex2 (Dolomanov et al., 2009)'
_computing_publication_material 'Olex2 (Dolomanov et al., 2009)'
_computing_structure_refinement 'ShelXL (Sheldrick, 2015)'
_computing_structure_solution 'ShelXT (Sheldrick, 2015)'
_diffrn_ambient_temperature 99.99
_diffrn_detector 'Bruker APEX2 area detector'
_diffrn_detector_area_resol_mean 7.9
_diffrn_detector_type 'CCD area detector'
_diffrn_measured_fraction_theta_full 0.997
_diffrn_measured_fraction_theta_max 0.994
_diffrn_measurement_device 'three-circle diffractometer'
_diffrn_measurement_device_type 'Bruker APEX-II CCD'
_diffrn_measurement_method '\w and \f scans'
_diffrn_radiation_monochromator 'mirror optics'
_diffrn_radiation_probe x-ray
_diffrn_radiation_type MoK\a
_diffrn_radiation_wavelength 0.71073
_diffrn_reflns_av_R_equivalents 0.0439
_diffrn_reflns_av_unetI/netI 0.0346
_diffrn_reflns_Laue_measured_fraction_full 0.997
_diffrn_reflns_Laue_measured_fraction_max 0.994
_diffrn_reflns_limit_h_max 18
_diffrn_reflns_limit_h_min -18
_diffrn_reflns_limit_k_max 19
_diffrn_reflns_limit_k_min -19
_diffrn_reflns_limit_l_max 22
_diffrn_reflns_limit_l_min -21
_diffrn_reflns_number 56846
_diffrn_reflns_point_group_measured_fraction_full 0.997
_diffrn_reflns_point_group_measured_fraction_max 0.994
_diffrn_reflns_theta_full 25.242
_diffrn_reflns_theta_max 28.322
_diffrn_reflns_theta_min 2.214
_diffrn_source 'microfocus sealed X-ray tube'
_diffrn_source_type 'Incoatec I\ms'
_diffrn_standards_number 0
_exptl_absorpt_coefficient_mu 0.953
_exptl_absorpt_correction_T_max 0.9742
_exptl_absorpt_correction_T_min 0.7812
_exptl_absorpt_correction_type multi-scan
_exptl_absorpt_process_details
'SADABS-2016/2 (Bruker,2016/2) was used for absorption correction. wR2(int) was 0.1571 before and 0.0832 after correction. The Ratio of minimum to maximum transmission is 0.8019. The \l/2 correction factor is Not present.'
_exptl_crystal_colour 'clear yellowish yellow'
_exptl_crystal_colour_lustre clear
_exptl_crystal_colour_modifier yellowish
_exptl_crystal_colour_primary yellow
_exptl_crystal_density_diffrn 1.243
_exptl_crystal_description prism
_exptl_crystal_F_000 1094
_exptl_crystal_preparation N.A.
_exptl_crystal_recrystallization_method N.A.
_exptl_crystal_size_max 0.37
_exptl_crystal_size_mid 0.258
_exptl_crystal_size_min 0.216
_refine_diff_density_max 1.446
_refine_diff_density_min -1.184
_refine_diff_density_rms 0.069
_refine_ls_extinction_method none
_refine_ls_goodness_of_fit_ref 1.052
_refine_ls_hydrogen_treatment constr
_refine_ls_matrix_type full
_refine_ls_number_parameters 569
_refine_ls_number_reflns 13672
_refine_ls_number_restraints 12
_refine_ls_restrained_S_all 1.052
_refine_ls_R_factor_all 0.0288
_refine_ls_R_factor_gt 0.0266
_refine_ls_shift/su_max 0.005
_refine_ls_shift/su_mean 0.000
_refine_ls_structure_factor_coef Fsqd
_refine_ls_weighting_details 'w=1/[\s^2^(Fo^2^)+(0.0181P)^2^+2.1604P] where P=(Fo^2^+2Fc^2^)/3'
_refine_ls_weighting_scheme calc
_refine_ls_wR_factor_gt 0.0637
_refine_ls_wR_factor_ref 0.0656
_reflns_Friedel_coverage 0.000
_reflns_number_gt 12929
_reflns_number_total 13672
_reflns_threshold_expression 'I > 2\s(I)'
_cod_data_source_file d0dt00842g2.cif
_cod_data_source_block a543_0m
_cod_depositor_comments 'Adding full bibliography for 7703924--7703927.cif.'
_cod_database_code 7703926
_shelx_shelxl_version_number 2018/3
_shelx_space_group_comment
;
The symmetry employed for this shelxl refinement is uniquely defined
by the following loop, which should always be used as a source of
symmetry information in preference to the above space-group names.
They are only intended as comments.
;
_olex2_refinement_description
;
1. Fixed Uiso
 At 1.2 times of:
  All C(H,H) groups
2. Uiso/Uaniso restraints and constraints
Uanis(N11A) = Uanis(N11B)
Uanis(C36A) = Uanis(C36B)
Uanis(C37A) = Uanis(C37B)
Uanis(C38A) = Uanis(C38B)
Uanis(C39A) = Uanis(C39B)
Uanis(C40A) = Uanis(C40B)
3. Same fragment restrains
{N11B, C36B, C37B, C38B, C39B, C40B} sigma for 1-2: 0.002, 1-3: 0.004
as
{N11A, C36A, C37A, C38A, C39A, C40A}
4. Others
 Sof(N11B)=Sof(C36B)=Sof(H36C)=Sof(H36D)=Sof(C37B)=Sof(H37C)=Sof(H37D)=
 Sof(C38B)=Sof(H38C)=Sof(H38D)=Sof(C39B)=Sof(H39C)=Sof(H39D)=Sof(C40B)=
 Sof(H40C)=Sof(H40D)=1-FVAR(1)
 Sof(N11A)=Sof(C36A)=Sof(H36A)=Sof(H36B)=Sof(C37A)=Sof(H37A)=Sof(H37B)=
 Sof(C38A)=Sof(H38A)=Sof(H38B)=Sof(C39A)=Sof(H39A)=Sof(H39B)=Sof(C40A)=
 Sof(H40A)=Sof(H40B)=FVAR(1)
5.a Secondary CH2 refined with riding coordinates:
 C1(H1A,H1B), C2(H2A,H2B), C3(H3A,H3B), C4(H4A,H4B), C5(H5A,H5B), C6(H6A,H6B),
 C7(H7A,H7B), C8(H8A,H8B), C9(H9A,H9B), C10(H10A,H10B), C11(H11A,H11B),
 C12(H12A,H12B), C13(H13A,H13B), C14(H14A,H14B), C15(H15A,H15B), C16(H16A,H16B),
  C17(H17A,H17B), C18(H18A,H18B), C19(H19A,H19B), C20(H20A,H20B), C21(H21A,
 H21B), C22(H22A,H22B), C23(H23A,H23B), C24(H24A,H24B), C25(H25A,H25B),
 C26(H26A,H26B), C27(H27A,H27B), C28(H28A,H28B), C29(H29A,H29B), C30(H30A,H30B),
  C31(H31A,H31B), C32(H32A,H32B), C33(H33A,H33B), C34(H34A,H34B), C35(H35A,
 H35B), C41(H41A,H41B), C42(H42A,H42B), C43(H43A,H43B), C44(H44A,H44B),
 C45(H45A,H45B), C36A(H36A,H36B), C37A(H37A,H37B), C38A(H38A,H38B), C39A(H39A,
 H39B), C40A(H40A,H40B), C36B(H36C,H36D), C37B(H37C,H37D), C38B(H38C,H38D),
 C39B(H39C,H39D), C40B(H40C,H40D)
;
_olex2_exptl_crystal_mounting_method N.A.
_olex2_submission_original_sample_id Ce2(Pipen)6
_olex2_submission_special_instructions 'No special instructions were received'

loop_
_space_group_symop_operation_xyz
'x, y, z'
'-x, -y, -z'

loop_
_atom_site_label
_atom_site_type_symbol
_atom_site_fract_x
_atom_site_fract_y
_atom_site_fract_z
_atom_site_U_iso_or_equiv
_atom_site_adp_type
_atom_site_occupancy
_atom_site_site_symmetry_order
_atom_site_calc_flag
_atom_site_refinement_flags_posn
_atom_site_refinement_flags_adp
_atom_site_refinement_flags_occupancy
_atom_site_disorder_assembly
_atom_site_disorder_group
Ce1 Ce 0.47558(2) 0.55607(2) 0.61326(2) 0.01717(3) Uani 1 1 d . . . . .
P002 P 0.47671(4) 0.31149(3) 0.55508(3) 0.01735(8) Uani 1 1 d . . . . .
P003 P 0.68951(4) 0.44336(3) 0.73192(3) 0.01851(8) Uani 1 1 d . . . . .
P004 P 0.18181(4) 0.74078(4) 0.78390(3) 0.02332(9) Uani 1 1 d . . . . .
N1 N 0.46261(12) 0.42231(11) 0.54158(9) 0.0200(3) Uani 1 1 d . . . . .
N2 N 0.46089(13) 0.26018(11) 0.47208(10) 0.0221(3) Uani 1 1 d . . . . .
N3 N 0.60595(12) 0.21349(11) 0.55392(9) 0.0198(3) Uani 1 1 d . . . . .
N4 N 0.38231(13) 0.30933(12) 0.64663(10) 0.0241(3) Uani 1 1 d . . . . .
N5 N 0.60218(13) 0.48255(12) 0.68510(10) 0.0252(3) Uani 1 1 d . . . . .
N6 N 0.67775(13) 0.35443(12) 0.79748(10) 0.0240(3) Uani 1 1 d . . . . .
N7 N 0.83450(12) 0.37691(11) 0.67549(9) 0.0203(3) Uani 1 1 d . . . . .
N8 N 0.68382(14) 0.54164(12) 0.78801(10) 0.0263(3) Uani 1 1 d . . . . .
N9 N 0.29880(13) 0.66584(12) 0.71453(10) 0.0249(3) Uani 1 1 d . . . . .
N10 N 0.15109(14) 0.68774(13) 0.87369(11) 0.0332(4) Uani 1 1 d . . . . .
N12 N 0.15979(13) 0.85829(12) 0.82338(10) 0.0231(3) Uani 1 1 d . . . . .
C1 C 0.33746(16) 0.31977(15) 0.47491(12) 0.0266(4) Uani 1 1 d . . . . .
H1A H 0.310287 0.396354 0.483406 0.032 Uiso 1 1 calc R . . . .
H1B H 0.286779 0.304205 0.524456 0.032 Uiso 1 1 calc R . . . .
C2 C 0.32572(18) 0.29143(16) 0.39347(13) 0.0310(4) Uani 1 1 d . . . . .
H2A H 0.365899 0.317647 0.345437 0.037 Uiso 1 1 calc R . . . .
H2B H 0.241811 0.326875 0.400364 0.037 Uiso 1 1 calc R . . . .
C3 C 0.37786(18) 0.17236(16) 0.37115(13) 0.0301(4) Uani 1 1 d . . . . .
H3A H 0.330938 0.146929 0.414603 0.036 Uiso 1 1 calc R . . . .
H3B H 0.376537 0.156150 0.314343 0.036 Uiso 1 1 calc R . . . .
C4 C 0.50275(19) 0.11778(18) 0.36934(16) 0.0410(5) Uani 1 1 d . . . . .
H4A H 0.536120 0.040446 0.357572 0.049 Uiso 1 1 calc R . . . .
H4B H 0.550741 0.139077 0.322582 0.049 Uiso 1 1 calc R . . . .
C5 C 0.50687(19) 0.14604(15) 0.45353(15) 0.0352(5) Uani 1 1 d . . . . .
H5A H 0.459954 0.123564 0.500073 0.042 Uiso 1 1 calc R . . . .
H5B H 0.588772 0.108046 0.451745 0.042 Uiso 1 1 calc R . . . .
C6 C 0.70907(15) 0.19241(14) 0.47806(12) 0.0249(3) Uani 1 1 d . . . . .
H6A H 0.736119 0.243374 0.483331 0.030 Uiso 1 1 calc R . . . .
H6B H 0.688272 0.200938 0.425741 0.030 Uiso 1 1 calc R . . . .
C7 C 0.80679(16) 0.08018(15) 0.47062(12) 0.0285(4) Uani 1 1 d . . . . .
H7A H 0.781887 0.029394 0.459993 0.034 Uiso 1 1 calc R . . . .
H7B H 0.877442 0.067299 0.421088 0.034 Uiso 1 1 calc R . . . .
C8 C 0.83671(17) 0.06226(15) 0.55214(13) 0.0308(4) Uani 1 1 d . . . . .
H8A H 0.890953 -0.013546 0.549176 0.037 Uiso 1 1 calc R . . . .
H8B H 0.876800 0.102253 0.556437 0.037 Uiso 1 1 calc R . . . .
C9 C 0.72671(18) 0.09746(16) 0.63168(13) 0.0346(4) Uani 1 1 d . . . . .
H9A H 0.694868 0.048754 0.632771 0.042 Uiso 1 1 calc R . . . .
H9B H 0.747034 0.094283 0.683837 0.042 Uiso 1 1 calc R . . . .
C10 C 0.63398(16) 0.20915(15) 0.63243(12) 0.0279(4) Uani 1 1 d . . . . .
H10A H 0.562627 0.229715 0.683740 0.033 Uiso 1 1 calc R . . . .
H10B H 0.663463 0.258969 0.634863 0.033 Uiso 1 1 calc R . . . .
C11 C 0.38561(18) 0.21287(16) 0.67810(14) 0.0355(5) Uani 1 1 d . . . . .
H11A H 0.409889 0.202051 0.728892 0.043 Uiso 1 1 calc R . . . .
H11B H 0.444181 0.151674 0.632925 0.043 Uiso 1 1 calc R . . . .
C12 C 0.2662(2) 0.21938(19) 0.70247(16) 0.0435(5) Uani 1 1 d . . . . .
H12A H 0.268997 0.155685 0.727411 0.052 Uiso 1 1 calc R . . . .
H12B H 0.245779 0.222008 0.650426 0.052 Uiso 1 1 calc R . . . .
C13 C 0.1732(2) 0.3174(2) 0.76748(15) 0.0446(6) Uani 1 1 d . . . . .
H13A H 0.186962 0.309429 0.822634 0.053 Uiso 1 1 calc R . . . .
H13B H 0.094939 0.324772 0.777913 0.053 Uiso 1 1 calc R . . . .
C14 C 0.17544(17) 0.41608(18) 0.73538(13) 0.0334(4) Uani 1 1 d . . . . .
H14A H 0.119735 0.477385 0.781019 0.040 Uiso 1 1 calc R . . . .
H14B H 0.150315 0.429885 0.684953 0.040 Uiso 1 1 calc R . . . .
C15 C 0.29812(15) 0.40307(15) 0.71036(12) 0.0272(4) Uani 1 1 d . . . . .
H15A H 0.298982 0.466128 0.686389 0.033 Uiso 1 1 calc R . . . .
H15B H 0.320279 0.396435 0.761951 0.033 Uiso 1 1 calc R . . . .
C16 C 0.55963(17) 0.36901(17) 0.84191(14) 0.0335(4) Uani 1 1 d . . . . .
H16A H 0.512877 0.397449 0.804220 0.040 Uiso 1 1 calc R . . . .
H16B H 0.520627 0.420818 0.894659 0.040 Uiso 1 1 calc R . . . .
C17 C 0.5641(2) 0.26592(18) 0.86552(14) 0.0377(5) Uani 1 1 d . . . . .
H17A H 0.593458 0.217374 0.812436 0.045 Uiso 1 1 calc R . . . .
H17B H 0.484072 0.279005 0.899424 0.045 Uiso 1 1 calc R . . . .
C18 C 0.6436(2) 0.21418(19) 0.91772(14) 0.0395(5) Uani 1 1 d . . . . .
H18A H 0.608405 0.257612 0.974591 0.047 Uiso 1 1 calc R . . . .
H18B H 0.651325 0.143676 0.927033 0.047 Uiso 1 1 calc R . . . .
C19 C 0.76360(19) 0.20331(17) 0.87046(14) 0.0356(4) Uani 1 1 d . . . . .
H19A H 0.812475 0.175184 0.906737 0.043 Uiso 1 1 calc R . . . .
H19B H 0.802673 0.152992 0.816789 0.043 Uiso 1 1 calc R . . . .
C20 C 0.75223(18) 0.30964(16) 0.84920(13) 0.0305(4) Uani 1 1 d . . . . .
H20A H 0.718102 0.358424 0.903101 0.037 Uiso 1 1 calc R . . . .
H20B H 0.830825 0.301213 0.817157 0.037 Uiso 1 1 calc R . . . .
C21 C 0.87948(15) 0.27116(14) 0.63211(12) 0.0258(4) Uani 1 1 d . . . . .
H21A H 0.858921 0.276749 0.579847 0.031 Uiso 1 1 calc R . . . .
H21B H 0.843004 0.233924 0.670715 0.031 Uiso 1 1 calc R . . . .
C22 C 1.01154(17) 0.20905(16) 0.60763(15) 0.0346(4) Uani 1 1 d . . . . .
H22A H 1.041366 0.138267 0.577326 0.042 Uiso 1 1 calc R . . . .
H22B H 1.031653 0.199753 0.660265 0.042 Uiso 1 1 calc R . . . .
C23 C 1.06984(18) 0.26616(19) 0.54961(16) 0.0422(5) Uani 1 1 d . . . . .
H23A H 1.154708 0.228924 0.539728 0.051 Uiso 1 1 calc R . . . .
H23B H 1.060197 0.265689 0.493293 0.051 Uiso 1 1 calc R . . . .
C24 C 1.01543(18) 0.37930(18) 0.59083(16) 0.0408(5) Uani 1 1 d . . . . .
H24A H 1.047022 0.417715 0.549569 0.049 Uiso 1 1 calc R . . . .
H24B H 1.036975 0.379603 0.641932 0.049 Uiso 1 1 calc R . . . .
C25 C 0.88249(16) 0.43561(15) 0.61761(13) 0.0300(4) Uani 1 1 d . . . . .
H25A H 0.849194 0.507684 0.647027 0.036 Uiso 1 1 calc R . . . .
H25B H 0.860472 0.441619 0.565998 0.036 Uiso 1 1 calc R . . . .
C26 C 0.7682(2) 0.52295(17) 0.82994(15) 0.0394(5) Uani 1 1 d . . . . .
H26A H 0.845641 0.463540 0.795795 0.047 Uiso 1 1 calc R . . . .
H26B H 0.742037 0.504052 0.887763 0.047 Uiso 1 1 calc R . . . .
C27 C 0.7782(3) 0.62226(19) 0.83770(18) 0.0494(6) Uani 1 1 d . . . . .
H27A H 0.808411 0.638823 0.779663 0.059 Uiso 1 1 calc R . . . .
H27B H 0.834271 0.610113 0.866883 0.059 Uiso 1 1 calc R . . . .
C28 C 0.6589(3) 0.71505(19) 0.88879(16) 0.0489(6) Uani 1 1 d . . . . .
H28A H 0.633452 0.702384 0.949022 0.059 Uiso 1 1 calc R . . . .
H28B H 0.665158 0.780219 0.889056 0.059 Uiso 1 1 calc R . . . .
C29 C 0.5690(2) 0.72925(16) 0.84992(13) 0.0394(5) Uani 1 1 d . . . . .
H29A H 0.587424 0.753837 0.793526 0.047 Uiso 1 1 calc R . . . .
H29B H 0.490599 0.783953 0.887785 0.047 Uiso 1 1 calc R . . . .
C30 C 0.56672(19) 0.62671(15) 0.83801(13) 0.0333(4) Uani 1 1 d . . . . .
H30A H 0.538109 0.606938 0.894943 0.040 Uiso 1 1 calc R . . . .
H30B H 0.512028 0.637052 0.808001 0.040 Uiso 1 1 calc R . . . .
C31 C 0.24137(18) 0.59778(17) 0.89542(12) 0.0323(4) Uani 1 1 d . . . . .
H31A H 0.266700 0.623217 0.934937 0.039 Uiso 1 1 calc R . . . .
H31B H 0.310221 0.558470 0.842578 0.039 Uiso 1 1 calc R . . . .
C32 C 0.1959(2) 0.52483(17) 0.93771(13) 0.0360(5) Uani 1 1 d . . . . .
H32A H 0.255976 0.468380 0.956858 0.043 Uiso 1 1 calc R . . . .
H32B H 0.181958 0.491166 0.895097 0.043 Uiso 1 1 calc R . . . .
C33 C 0.0825(2) 0.58348(18) 1.01467(13) 0.0372(5) Uani 1 1 d . . . . .
H33A H 0.050609 0.535398 1.036391 0.045 Uiso 1 1 calc R . . . .
H33B H 0.098569 0.607543 1.061390 0.045 Uiso 1 1 calc R . . . .
C34 C -0.0066(2) 0.67778(18) 0.98878(15) 0.0427(5) Uani 1 1 d . . . . .
H34A H -0.077506 0.718835 1.039950 0.051 Uiso 1 1 calc R . . . .
H34B H -0.029664 0.653313 0.947004 0.051 Uiso 1 1 calc R . . . .
C35 C 0.0457(2) 0.74724(18) 0.94872(17) 0.0555(8) Uani 1 1 d . . . . .
H35A H -0.012414 0.808369 0.931507 0.067 Uiso 1 1 calc R . . . .
H35B H 0.065327 0.774321 0.991503 0.067 Uiso 1 1 calc R . . . .
C41 C 0.23262(18) 0.84884(15) 0.87378(12) 0.0285(4) Uani 1 1 d . . . . .
H41A H 0.314919 0.821010 0.834885 0.034 Uiso 1 1 calc R . . . .
H41B H 0.229928 0.798418 0.914843 0.034 Uiso 1 1 calc R . . . .
C42 C 0.1897(2) 0.95557(17) 0.92288(13) 0.0340(4) Uani 1 1 d . . . . .
H42A H 0.109710 0.980753 0.965189 0.041 Uiso 1 1 calc R . . . .
H42B H 0.241686 0.948114 0.954650 0.041 Uiso 1 1 calc R . . . .
C43 C 0.18867(19) 1.03570(16) 0.86139(14) 0.0341(4) Uani 1 1 d . . . . .
H43A H 0.153582 1.106138 0.894452 0.041 Uiso 1 1 calc R . . . .
H43B H 0.269930 1.015526 0.824033 0.041 Uiso 1 1 calc R . . . .
C44 C 0.1185(2) 1.04017(16) 0.80659(16) 0.0385(5) Uani 1 1 d . . . . .
H44A H 0.123356 1.088158 0.763655 0.046 Uiso 1 1 calc R . . . .
H44B H 0.035178 1.068604 0.843389 0.046 Uiso 1 1 calc R . . . .
C45 C 0.16468(18) 0.93089(15) 0.76067(13) 0.0293(4) Uani 1 1 d . . . . .
H45A H 0.117006 0.935061 0.726030 0.035 Uiso 1 1 calc R . . . .
H45B H 0.246562 0.904073 0.721273 0.035 Uiso 1 1 calc R . . . .
N11A N 0.0595(6) 0.7792(9) 0.7569(11) 0.027(2) Uani 0.4720(18) 1 d D . P A 1
C36A C 0.0760(3) 0.7275(3) 0.6706(2) 0.0276(6) Uani 0.4720(18) 1 d D . P A 1
H36A H 0.074301 0.775326 0.626658 0.033 Uiso 0.4720(18) 1 calc R . P A 1
H36B H 0.150840 0.660533 0.649211 0.033 Uiso 0.4720(18) 1 calc R . P A 1
C37A C -0.0278(3) 0.7081(3) 0.6928(3) 0.0320(6) Uani 0.4720(18) 1 d D . P A 1
H37A H -0.027238 0.664459 0.739795 0.038 Uiso 0.4720(18) 1 calc R . P A 1
H37B H -0.021174 0.668727 0.642049 0.038 Uiso 0.4720(18) 1 calc R . P A 1
C38A C -0.1429(3) 0.8120(3) 0.7206(3) 0.0339(9) Uani 0.4720(18) 1 d D . P A 1
H38A H -0.147870 0.852218 0.671529 0.041 Uiso 0.4720(18) 1 calc R . P A 1
H38B H -0.209620 0.797684 0.739300 0.041 Uiso 0.4720(18) 1 calc R . P A 1
C39A C -0.1493(3) 0.8767(3) 0.7942(3) 0.0308(6) Uani 0.4720(18) 1 d D . P A 1
H39A H -0.220551 0.946529 0.808441 0.037 Uiso 0.4720(18) 1 calc R . P A 1
H39B H -0.155139 0.840548 0.845656 0.037 Uiso 0.4720(18) 1 calc R . P A 1
C40A C -0.0423(3) 0.8914(3) 0.7708(2) 0.0244(5) Uani 0.4720(18) 1 d D . P A 1
H40A H -0.048416 0.935989 0.817980 0.029 Uiso 0.4720(18) 1 calc R . P A 1
H40B H -0.032291 0.924327 0.717836 0.029 Uiso 0.4720(18) 1 calc R . P A 1
N11B N 0.0713(5) 0.7887(8) 0.7488(10) 0.027(2) Uani 0.5280(18) 1 d D . P A 2
C36B C 0.0621(3) 0.6973(2) 0.7141(2) 0.0276(6) Uani 0.5280(18) 1 d D . P A 2
H36C H 0.140705 0.636939 0.683612 0.033 Uiso 0.5280(18) 1 calc R . P A 2
H36D H 0.017871 0.673157 0.761213 0.033 Uiso 0.5280(18) 1 calc R . P A 2
C37B C -0.0030(3) 0.7448(3) 0.6528(2) 0.0320(6) Uani 0.5280(18) 1 d D . P A 2
H37C H -0.008028 0.689533 0.623915 0.038 Uiso 0.5280(18) 1 calc R . P A 2
H37D H 0.040989 0.771558 0.608159 0.038 Uiso 0.5280(18) 1 calc R . P A 2
C38B C -0.1263(3) 0.8349(3) 0.7001(2) 0.0339(9) Uani 0.5280(18) 1 d D . P A 2
H38C H -0.163882 0.869312 0.658125 0.041 Uiso 0.5280(18) 1 calc R . P A 2
H38D H -0.174160 0.806766 0.739003 0.041 Uiso 0.5280(18) 1 calc R . P A 2
C39B C -0.1203(3) 0.9153(3) 0.7519(2) 0.0308(6) Uani 0.5280(18) 1 d D . P A 2
H39C H -0.081765 0.950275 0.712238 0.037 Uiso 0.5280(18) 1 calc R . P A 2
H39D H -0.200700 0.969939 0.786573 0.037 Uiso 0.5280(18) 1 calc R . P A 2
C40B C -0.0527(3) 0.8632(2) 0.81103(19) 0.0244(5) Uani 0.5280(18) 1 d D . P A 2
H40C H -0.086281 0.823470 0.848815 0.029 Uiso 0.5280(18) 1 calc R . P A 2
H40D H -0.052737 0.916141 0.847074 0.029 Uiso 0.5280(18) 1 calc R . P A 2

loop_
_atom_site_aniso_label
_atom_site_aniso_U_11
_atom_site_aniso_U_22
_atom_site_aniso_U_33
_atom_site_aniso_U_23
_atom_site_aniso_U_13
_atom_site_aniso_U_12
Ce1 0.01400(5) 0.01590(5) 0.01615(5) -0.00308(3) -0.00461(3) -0.00321(4)
P002 0.01517(18) 0.01478(18) 0.01924(19) 0.00074(15) -0.00461(15) -0.00592(15)
P003 0.01797(19) 0.01700(19) 0.01757(19) -0.00007(15) -0.00676(15) -0.00574(16)
P004 0.01479(19) 0.0192(2) 0.0272(2) -0.00608(17) -0.00126(16) -0.00497(17)
N1 0.0179(6) 0.0163(6) 0.0238(7) 0.0011(5) -0.0057(5) -0.0078(5)
N2 0.0207(7) 0.0209(7) 0.0248(7) -0.0004(6) -0.0106(6) -0.0083(6)
N3 0.0167(6) 0.0183(7) 0.0201(7) -0.0006(5) -0.0069(5) -0.0047(5)
N4 0.0209(7) 0.0191(7) 0.0233(7) 0.0014(6) -0.0006(6) -0.0073(6)
N5 0.0209(7) 0.0244(7) 0.0243(7) -0.0002(6) -0.0096(6) -0.0051(6)
N6 0.0212(7) 0.0272(8) 0.0253(7) 0.0073(6) -0.0095(6) -0.0124(6)
N7 0.0188(6) 0.0182(7) 0.0217(7) 0.0012(5) -0.0063(5) -0.0077(6)
N8 0.0319(8) 0.0209(7) 0.0234(7) -0.0024(6) -0.0113(6) -0.0095(6)
N9 0.0179(7) 0.0232(7) 0.0247(7) -0.0042(6) -0.0036(6) -0.0052(6)
N10 0.0251(8) 0.0202(8) 0.0346(9) -0.0051(6) 0.0074(6) -0.0070(6)
N12 0.0194(7) 0.0208(7) 0.0240(7) -0.0023(6) -0.0041(5) -0.0079(6)
C1 0.0222(8) 0.0260(9) 0.0304(9) 0.0021(7) -0.0090(7) -0.0108(7)
C2 0.0339(10) 0.0303(10) 0.0375(11) 0.0049(8) -0.0198(8) -0.0176(9)
C3 0.0336(10) 0.0314(10) 0.0317(10) -0.0009(8) -0.0156(8) -0.0176(8)
C4 0.0328(11) 0.0371(12) 0.0463(13) -0.0169(10) -0.0115(9) -0.0119(9)
C5 0.0361(11) 0.0223(9) 0.0501(13) -0.0018(8) -0.0264(10) -0.0088(8)
C6 0.0168(8) 0.0238(8) 0.0263(9) 0.0012(7) -0.0050(6) -0.0054(7)
C7 0.0212(8) 0.0237(9) 0.0295(9) -0.0041(7) -0.0077(7) -0.0028(7)
C8 0.0252(9) 0.0199(8) 0.0383(10) -0.0053(8) -0.0161(8) -0.0002(7)
C9 0.0327(10) 0.0304(10) 0.0289(10) 0.0007(8) -0.0163(8) -0.0025(8)
C10 0.0252(9) 0.0269(9) 0.0247(9) -0.0035(7) -0.0125(7) -0.0045(7)
C11 0.0331(10) 0.0288(10) 0.0367(11) 0.0117(8) -0.0037(8) -0.0151(9)
C12 0.0438(12) 0.0455(13) 0.0435(12) 0.0170(10) -0.0062(10) -0.0302(11)
C13 0.0326(11) 0.0631(15) 0.0346(11) 0.0156(11) -0.0030(9) -0.0270(11)
C14 0.0218(9) 0.0433(12) 0.0251(9) 0.0020(8) -0.0016(7) -0.0123(8)
C15 0.0207(8) 0.0316(10) 0.0214(8) -0.0022(7) -0.0031(6) -0.0091(7)
C16 0.0239(9) 0.0373(11) 0.0331(10) 0.0050(8) -0.0034(8) -0.0144(8)
C17 0.0368(11) 0.0447(12) 0.0329(10) 0.0073(9) -0.0048(8) -0.0258(10)
C18 0.0456(12) 0.0418(12) 0.0277(10) 0.0092(9) -0.0036(9) -0.0252(10)
C19 0.0387(11) 0.0347(11) 0.0314(10) 0.0122(9) -0.0133(8) -0.0160(9)
C20 0.0333(10) 0.0354(10) 0.0273(9) 0.0105(8) -0.0144(8) -0.0182(9)
C21 0.0206(8) 0.0214(8) 0.0294(9) -0.0057(7) -0.0068(7) -0.0065(7)
C22 0.0217(9) 0.0259(10) 0.0429(11) -0.0041(8) -0.0074(8) -0.0034(8)
C23 0.0209(9) 0.0446(13) 0.0443(12) 0.0011(10) -0.0019(8) -0.0091(9)
C24 0.0251(10) 0.0410(12) 0.0527(13) 0.0125(10) -0.0072(9) -0.0179(9)
C25 0.0235(9) 0.0269(9) 0.0344(10) 0.0098(8) -0.0074(7) -0.0105(8)
C26 0.0561(14) 0.0312(11) 0.0425(12) 0.0028(9) -0.0319(11) -0.0205(10)
C27 0.0676(17) 0.0403(13) 0.0568(15) -0.0014(11) -0.0325(13) -0.0315(13)
C28 0.0803(19) 0.0333(12) 0.0379(12) -0.0042(9) -0.0178(12) -0.0328(13)
C29 0.0559(14) 0.0233(10) 0.0258(10) -0.0040(8) -0.0031(9) -0.0160(10)
C30 0.0397(11) 0.0258(9) 0.0234(9) -0.0047(7) -0.0018(8) -0.0130(9)
C31 0.0299(10) 0.0363(11) 0.0230(9) -0.0036(8) -0.0051(7) -0.0125(9)
C32 0.0434(12) 0.0315(10) 0.0229(9) 0.0034(8) -0.0097(8) -0.0116(9)
C33 0.0474(12) 0.0386(11) 0.0235(9) 0.0012(8) -0.0050(8) -0.0238(10)
C34 0.0355(11) 0.0350(11) 0.0392(12) -0.0002(9) 0.0089(9) -0.0171(10)
C35 0.0450(13) 0.0259(11) 0.0542(15) -0.0109(10) 0.0284(11) -0.0143(10)
C41 0.0333(10) 0.0256(9) 0.0250(9) 0.0002(7) -0.0109(7) -0.0124(8)
C42 0.0430(11) 0.0344(11) 0.0256(9) -0.0033(8) -0.0079(8) -0.0219(9)
C43 0.0368(11) 0.0276(10) 0.0365(11) -0.0029(8) -0.0067(8) -0.0182(9)
C44 0.0416(12) 0.0231(9) 0.0515(13) 0.0064(9) -0.0205(10) -0.0138(9)
C45 0.0313(10) 0.0263(9) 0.0316(10) 0.0045(8) -0.0146(8) -0.0127(8)
N11A 0.0129(12) 0.0205(17) 0.044(3) -0.007(2) -0.0049(19) -0.0086(15)
C36A 0.0294(13) 0.0237(14) 0.0323(16) 0.0030(11) -0.0159(13) -0.0115(11)
C37A 0.0333(15) 0.0280(15) 0.0431(18) 0.0074(11) -0.0233(14) -0.0152(12)
C38A 0.0263(14) 0.0364(19) 0.051(2) 0.0168(15) -0.0227(15) -0.0192(12)
C39A 0.0189(12) 0.0283(14) 0.0414(16) 0.0093(11) -0.0110(11) -0.0085(10)
C40A 0.0175(11) 0.0225(14) 0.0268(15) 0.0059(10) -0.0079(11) -0.0049(10)
N11B 0.0129(12) 0.0205(17) 0.044(3) -0.007(2) -0.0049(19) -0.0086(15)
C36B 0.0294(13) 0.0237(14) 0.0323(16) 0.0030(11) -0.0159(13) -0.0115(11)
C37B 0.0333(15) 0.0280(15) 0.0431(18) 0.0074(11) -0.0233(14) -0.0152(12)
C38B 0.0263(14) 0.0364(19) 0.051(2) 0.0168(15) -0.0227(15) -0.0192(12)
C39B 0.0189(12) 0.0283(14) 0.0414(16) 0.0093(11) -0.0110(11) -0.0085(10)
C40B 0.0175(11) 0.0225(14) 0.0268(15) 0.0059(10) -0.0079(11) -0.0049(10)

loop_
_atom_type_symbol
_atom_type_description
_atom_type_scat_dispersion_real
_atom_type_scat_dispersion_imag
_atom_type_scat_source
C C 0.0033 0.0016 'International Tables Vol C Tables 4.2.6.8 and 6.1.1.4'
H H 0.0000 0.0000 'International Tables Vol C Tables 4.2.6.8 and 6.1.1.4'
Ce Ce -0.2486 2.6331 'International Tables Vol C Tables 4.2.6.8 and 6.1.1.4'
N N 0.0061 0.0033 'International Tables Vol C Tables 4.2.6.8 and 6.1.1.4'
P P 0.1023 0.0942 'International Tables Vol C Tables 4.2.6.8 and 6.1.1.4'

loop_
_geom_angle_atom_site_label_1
_geom_angle_atom_site_label_2
_geom_angle_atom_site_label_3
_geom_angle
_geom_angle_site_symmetry_1
_geom_angle_site_symmetry_3
_geom_angle_publ_flag
P002 Ce1 Ce1 60.689(11) 2_666 2_666 ?
N1 Ce1 Ce1 37.20(3) 2_666 2_666 ?
N1 Ce1 Ce1 38.61(3) . 2_666 ?
N1 Ce1 P002 98.79(4) . 2_666 ?
N1 Ce1 P002 24.70(3) 2_666 2_666 ?
N1 Ce1 N1 75.82(5) . 2_666 ?
N5 Ce1 Ce1 125.33(4) . 2_666 ?
N5 Ce1 P002 122.60(4) . 2_666 ?
N5 Ce1 N1 110.94(5) . . ?
N5 Ce1 N1 123.51(5) . 2_666 ?
N5 Ce1 N9 105.89(6) . . ?
N9 Ce1 Ce1 125.52(4) . 2_666 ?
N9 Ce1 P002 108.18(4) . 2_666 ?
N9 Ce1 N1 110.07(5) . . ?
N9 Ce1 N1 124.76(5) . 2_666 ?
N1 P002 Ce1 42.46(5) . 2_666 ?
N1 P002 N2 110.02(8) . . ?
N1 P002 N3 119.46(8) . . ?
N1 P002 N4 113.94(8) . . ?
N2 P002 Ce1 72.52(5) . 2_666 ?
N3 P002 Ce1 108.84(5) . 2_666 ?
N3 P002 N2 100.56(7) . . ?
N4 P002 Ce1 147.12(6) . 2_666 ?
N4 P002 N2 108.28(8) . . ?
N4 P002 N3 103.35(8) . . ?
N5 P003 N6 113.62(8) . . ?
N5 P003 N7 120.02(8) . . ?
N5 P003 N8 113.31(8) . . ?
N7 P003 N6 99.57(7) . . ?
N7 P003 N8 99.49(8) . . ?
N8 P003 N6 109.13(8) . . ?
N9 P004 N10 113.27(9) . . ?
N9 P004 N12 119.52(8) . . ?
N9 P004 N11A 115.6(4) . . ?
N9 P004 N11B 112.9(4) . . ?
N10 P004 N12 102.22(8) . . ?
N10 P004 N11A 102.2(8) . . ?
N12 P004 N11A 101.8(3) . . ?
N11B P004 N10 110.4(7) . . ?
N11B P004 N12 97.0(3) . . ?
Ce1 N1 Ce1 104.18(5) . 2_666 ?
P002 N1 Ce1 137.12(8) . . ?
P002 N1 Ce1 112.84(7) . 2_666 ?
C1 N2 P002 110.64(11) . . ?
C5 N2 P002 120.76(12) . . ?
C5 N2 C1 110.71(14) . . ?
C6 N3 P002 116.79(11) . . ?
C6 N3 C10 109.93(14) . . ?
C10 N3 P002 117.70(11) . . ?
C11 N4 P002 124.22(13) . . ?
C15 N4 P002 122.69(12) . . ?
C15 N4 C11 112.48(15) . . ?
P003 N5 Ce1 173.82(10) . . ?
C16 N6 P003 116.92(13) . . ?
C20 N6 P003 121.61(12) . . ?
C20 N6 C16 111.97(15) . . ?
C21 N7 P003 116.05(11) . . ?
C21 N7 C25 110.51(15) . . ?
C25 N7 P003 115.95(12) . . ?
C26 N8 P003 122.49(13) . . ?
C26 N8 C30 111.64(16) . . ?
C30 N8 P003 116.33(13) . . ?
P004 N9 Ce1 178.25(10) . . ?
C31 N10 P004 122.37(13) . . ?
C35 N10 P004 122.02(15) . . ?
C35 N10 C31 112.11(19) . . ?
C41 N12 P004 113.99(12) . . ?
C45 N12 P004 115.58(12) . . ?
C45 N12 C41 110.40(14) . . ?
N2 C1 C2 111.82(15) . . ?
C1 C2 C3 112.19(16) . . ?
C4 C3 C2 108.89(16) . . ?
C5 C4 C3 110.57(18) . . ?
N2 C5 C4 111.09(18) . . ?
N3 C6 C7 109.51(15) . . ?
C8 C7 C6 111.29(15) . . ?
C9 C8 C7 111.05(16) . . ?
C10 C9 C8 111.22(17) . . ?
N3 C10 C9 108.96(15) . . ?
N4 C11 C12 110.98(17) . . ?
C11 C12 C13 110.3(2) . . ?
C12 C13 C14 111.14(17) . . ?
C13 C14 C15 110.82(18) . . ?
N4 C15 C14 110.06(16) . . ?
N6 C16 C17 111.05(17) . . ?
C16 C17 C18 111.49(18) . . ?
C19 C18 C17 110.07(17) . . ?
C20 C19 C18 110.26(18) . . ?
N6 C20 C19 110.79(16) . . ?
N7 C21 C22 110.04(15) . . ?
C21 C22 C23 110.70(17) . . ?
C24 C23 C22 110.33(18) . . ?
C23 C24 C25 111.39(18) . . ?
N7 C25 C24 110.15(16) . . ?
N8 C26 C27 109.51(18) . . ?
C26 C27 C28 110.3(2) . . ?
C29 C28 C27 110.65(18) . . ?
C28 C29 C30 111.49(19) . . ?
N8 C30 C29 110.75(18) . . ?
N10 C31 C32 110.86(17) . . ?
C31 C32 C33 111.93(17) . . ?
C34 C33 C32 110.08(17) . . ?
C33 C34 C35 109.8(2) . . ?
N10 C35 C34 110.48(18) . . ?
N12 C41 C42 110.75(16) . . ?
C43 C42 C41 110.52(16) . . ?
C44 C43 C42 109.92(17) . . ?
C43 C44 C45 110.69(17) . . ?
N12 C45 C44 110.22(17) . . ?
C36A N11A P004 118.0(4) . . ?
C40A N11A P004 126.8(4) . . ?
C40A N11A C36A 105.0(8) . . ?
C37A C36A N11A 103.3(6) . . ?
C36A C37A C38A 110.9(3) . . ?
C39A C38A C37A 109.7(2) . . ?
C40A C39A C38A 111.3(3) . . ?
C39A C40A N11A 104.0(6) . . ?
C36B N11B P004 109.4(6) . . ?
C40B N11B P004 119.5(8) . . ?
C40B N11B C36B 104.6(7) . . ?
C37B C36B N11B 103.7(6) . . ?
C36B C37B C38B 111.3(3) . . ?
C39B C38B C37B 109.9(2) . . ?
C40B C39B C38B 111.2(2) . . ?
C39B C40B N11B 103.5(6) . . ?

loop_
_geom_bond_atom_site_label_1
_geom_bond_atom_site_label_2
_geom_bond_distance
_geom_bond_site_symmetry_2
_geom_bond_publ_flag
Ce1 Ce1 3.8769(5) 2_666 ?
Ce1 P002 3.4067(5) 2_666 ?
Ce1 N1 2.4178(14) . ?
Ce1 N1 2.4956(15) 2_666 ?
Ce1 N5 2.2731(15) . ?
Ce1 N9 2.2752(15) . ?
P002 N1 1.5446(14) . ?
P002 N2 1.7119(15) . ?
P002 N3 1.6762(15) . ?
P002 N4 1.6611(15) . ?
P003 N5 1.5270(15) . ?
P003 N6 1.6944(15) . ?
P003 N7 1.6858(15) . ?
P003 N8 1.6875(16) . ?
P004 N9 1.5298(15) . ?
P004 N10 1.6799(18) . ?
P004 N12 1.6998(15) . ?
P004 N11A 1.723(3) . ?
P004 N11B 1.649(6) . ?
N2 C1 1.492(2) . ?
N2 C5 1.470(2) . ?
N3 C6 1.469(2) . ?
N3 C10 1.472(2) . ?
N4 C11 1.464(2) . ?
N4 C15 1.460(2) . ?
N6 C16 1.467(2) . ?
N6 C20 1.463(2) . ?
N7 C21 1.465(2) . ?
N7 C25 1.467(2) . ?
N8 C26 1.465(3) . ?
N8 C30 1.465(2) . ?
N10 C31 1.459(3) . ?
N10 C35 1.458(2) . ?
N12 C41 1.467(2) . ?
N12 C45 1.467(2) . ?
C1 C2 1.509(3) . ?
C2 C3 1.530(3) . ?
C3 C4 1.514(3) . ?
C4 C5 1.499(3) . ?
C6 C7 1.527(2) . ?
C7 C8 1.524(3) . ?
C8 C9 1.524(3) . ?
C9 C10 1.520(3) . ?
C11 C12 1.522(3) . ?
C12 C13 1.523(3) . ?
C13 C14 1.523(3) . ?
C14 C15 1.526(3) . ?
C16 C17 1.512(3) . ?
C17 C18 1.528(3) . ?
C18 C19 1.518(3) . ?
C19 C20 1.518(3) . ?
C21 C22 1.518(3) . ?
C22 C23 1.528(3) . ?
C23 C24 1.520(3) . ?
C24 C25 1.524(3) . ?
C26 C27 1.525(3) . ?
C27 C28 1.526(4) . ?
C28 C29 1.511(4) . ?
C29 C30 1.524(3) . ?
C31 C32 1.516(3) . ?
C32 C33 1.525(3) . ?
C33 C34 1.517(3) . ?
C34 C35 1.519(3) . ?
C41 C42 1.524(3) . ?
C42 C43 1.522(3) . ?
C43 C44 1.515(3) . ?
C44 C45 1.522(3) . ?
N11A C36A 1.540(8) . ?
N11A C40A 1.532(8) . ?
C36A C37A 1.516(4) . ?
C37A C38A 1.527(4) . ?
C38A C39A 1.521(4) . ?
C39A C40A 1.517(4) . ?
N11B C36B 1.540(8) . ?
N11B C40B 1.533(8) . ?
C36B C37B 1.516(4) . ?
C37B C38B 1.527(4) . ?
C38B C39B 1.521(4) . ?
C39B C40B 1.518(4) . ?

loop_
_smtbx_masks_void_nr
_smtbx_masks_void_average_x
_smtbx_masks_void_average_y
_smtbx_masks_void_average_z
_smtbx_masks_void_volume
_smtbx_masks_void_count_electrons
_smtbx_masks_void_content
1 0.500 0.000 0.000 241.6 38.1 ?
2 0.249 0.596 0.500 8.5 0.0 ?
3 0.307 0.075 0.556 7.3 0.6 ?
4 0.693 -0.075 0.444 7.3 0.6 ?
5 0.751 0.404 0.500 8.5 0.0 ?
